data_2209744
loop_
_publ_author_name
'Ejsmont, Krzysztof'
'Zaleski, Jacek'

_publ_section_title
;
 Ethylammonium 2,4,5-tricarboxybenzoate
;
_journal_coeditor_code BH2030
_journal_issue 8
_journal_name_full 'Acta Crystallographica Section E'
_journal_page_first o3386
_journal_page_last o3388
_journal_paper_doi 10.1107/S1600536806026948
_journal_volume 62
_journal_year 2006
_chemical_formula_iupac 'C2 H8 N +, C10 H5 O8 -'
_chemical_formula_moiety 'C2 H8 N +, C10 H5 O8 -'
_chemical_formula_sum 'C12 H13 N O8'
_chemical_formula_weight 299.23
_chemical_name_systematic
;
Ethylammonium 2,4,5-tricarboxybenzoate
;
_space_group_IT_number 2
_symmetry_cell_setting triclinic
_symmetry_space_group_name_Hall '-P 1'
_symmetry_space_group_name_H-M 'P -1'
_atom_sites_solution_hydrogens difmap
_atom_sites_solution_primary direct
_atom_sites_solution_secondary difmap
_cell_angle_alpha 94.830(4)
_cell_angle_beta 94.467(5)
_cell_angle_gamma 110.874(6)
_cell_formula_units_Z 2
_cell_length_a 7.4215(6)
_cell_length_b 9.5775(6)
_cell_length_c 9.7259(5)
_cell_measurement_reflns_used 4320
_cell_measurement_temperature 102.00(10)
_cell_measurement_theta_max 25.99
_cell_measurement_theta_min 2.93
_cell_volume 639.31(8)
_computing_cell_refinement 'CrysAlis RED (Oxford Diffraction, 2002)'
_computing_data_collection 'CrysAlis CCD (Oxford Diffraction, 2002)'
_computing_data_reduction 'CrysAlis RED'
_computing_molecular_graphics 'SHELXTL (Sheldrick, 1990)'
_computing_publication_material SHELXL97
_computing_structure_refinement 'SHELXL97 (Sheldrick, 1997)'
_computing_structure_solution 'SHELXS97 (Sheldrick, 1997)'
_diffrn_ambient_temperature 102.00(10)
_diffrn_detector_area_resol_mean '1024x1024 with blocks 2x2'
_diffrn_measured_fraction_theta_full 0.986
_diffrn_measured_fraction_theta_max 0.986
_diffrn_measurement_device_type 'Oxford Diffraction Xcalibur'
_diffrn_measurement_method \w
_diffrn_radiation_monochromator graphite
_diffrn_radiation_source 'fine-focus sealed tube'
_diffrn_radiation_type MoK\a
_diffrn_radiation_wavelength 0.71073
_diffrn_reflns_av_R_equivalents 0.0076
_diffrn_reflns_av_sigmaI/netI 0.0101
_diffrn_reflns_limit_h_max 9
_diffrn_reflns_limit_h_min -9
_diffrn_reflns_limit_k_max 8
_diffrn_reflns_limit_k_min -11
_diffrn_reflns_limit_l_max 11
_diffrn_reflns_limit_l_min -11
_diffrn_reflns_number 4320
_diffrn_reflns_theta_full 25.99
_diffrn_reflns_theta_max 25.99
_diffrn_reflns_theta_min 2.93
_diffrn_standards_decay_% 0
_diffrn_standards_interval_count 0
_diffrn_standards_interval_time 0
_diffrn_standards_number 0
_exptl_absorpt_coefficient_mu 0.133
_exptl_absorpt_correction_type none
_exptl_crystal_colour colourless
_exptl_crystal_density_diffrn 1.554
_exptl_crystal_density_method 'not measured'
_exptl_crystal_description cube
_exptl_crystal_F_000 312
_exptl_crystal_size_max 0.45
_exptl_crystal_size_mid 0.42
_exptl_crystal_size_min 0.40
_refine_diff_density_max 0.264
_refine_diff_density_min -0.248
_refine_ls_extinction_method none
_refine_ls_goodness_of_fit_ref 1.049
_refine_ls_hydrogen_treatment refall
_refine_ls_matrix_type full
_refine_ls_number_parameters 242
_refine_ls_number_reflns 2466
_refine_ls_number_restraints 0
_refine_ls_restrained_S_all 1.049
_refine_ls_R_factor_all 0.0313
_refine_ls_R_factor_gt 0.0282
_refine_ls_shift/su_max 0.000
_refine_ls_shift/su_mean 0.000
_refine_ls_structure_factor_coef Fsqd
_refine_ls_weighting_details 'calc w=1/[\s^2^(Fo^2^)+(0.0495P)^2^+0.1846P] where P=(Fo^2^+2Fc^2^)/3'
_refine_ls_weighting_scheme calc
_refine_ls_wR_factor_gt 0.0832
_refine_ls_wR_factor_ref 0.0851
_reflns_number_gt 2239
_reflns_number_total 2466
_reflns_threshold_expression I>2\s(I)
_cod_data_source_file bh2030.cif
_cod_data_source_block I
_cod_database_code 2209744
_cod_database_fobs_code 2209744

loop_
_symmetry_equiv_pos_as_xyz
'x, y, z'
'-x, -y, -z'

loop_
_atom_site_type_symbol
_atom_site_label
_atom_site_fract_x
_atom_site_fract_y
_atom_site_fract_z
_atom_site_U_iso_or_equiv
_atom_site_adp_type
_atom_site_calc_flag
_atom_site_occupancy
N N1 0.28288(15) 0.45808(12) 0.68171(10) 0.0151(2) Uani d 1
H H1A 0.179(3) 0.488(2) 0.6594(19) 0.043(5) Uiso d 1
H H1B 0.292(2) 0.3976(19) 0.6056(18) 0.029(4) Uiso d 1
H H1C 0.392(3) 0.540(2) 0.697(2) 0.042(5) Uiso d 1
C C2 0.2592(2) 0.37637(16) 0.80640(14) 0.0256(3) Uani d 1
H H2A 0.154(3) 0.285(2) 0.777(2) 0.049(5) Uiso d 1
H H2B 0.373(3) 0.358(2) 0.8233(19) 0.038(5) Uiso d 1
C C3 0.2235(3) 0.4694(2) 0.92620(15) 0.0352(4) Uani d 1
H H3A 0.115(3) 0.492(2) 0.9032(19) 0.043(5) Uiso d 1
H H3B 0.207(3) 0.418(2) 1.008(2) 0.048(5) Uiso d 1
H H3C 0.336(3) 0.564(3) 0.953(2) 0.062(6) Uiso d 1
C C4 0.24494(15) 0.08165(12) 0.32294(11) 0.0114(2) Uani d 1
C C5 0.26023(16) -0.01747(12) 0.21253(11) 0.0128(2) Uani d 1
C C6 0.26746(16) -0.15624(12) 0.24103(11) 0.0131(2) Uani d 1
H H6 0.279(2) -0.2232(17) 0.1645(16) 0.021(4) Uiso d 1
C C7 0.26450(15) -0.19756(12) 0.37423(11) 0.0111(2) Uani d 1
C C8 0.24714(15) -0.10018(12) 0.48338(11) 0.0111(2) Uani d 1
C C9 0.23464(15) 0.03612(12) 0.45537(12) 0.0115(2) Uani d 1
H H9 0.220(2) 0.1033(16) 0.5281(15) 0.015(3) Uiso d 1
C C10 0.24551(16) 0.23945(12) 0.31545(11) 0.0122(2) Uani d 1
O O11 0.16492(11) 0.28994(8) 0.40477(8) 0.01355(19) Uani d 1
O O12 0.33228(12) 0.31556(8) 0.22343(8) 0.0169(2) Uani d 1
C C13 0.26462(18) 0.00545(13) 0.06041(12) 0.0169(3) Uani d 1
O O14 0.31725(15) 0.14007(10) 0.02393(9) 0.0246(2) Uani d 1
H H14 0.337(3) 0.216(2) 0.106(2) 0.056(6) Uiso d 1
O O15 0.22121(15) -0.10506(10) -0.02651(9) 0.0259(2) Uani d 1
C C16 0.28627(16) -0.34529(12) 0.39428(11) 0.0116(2) Uani d 1
O O17 0.12065(11) -0.46092(9) 0.36604(8) 0.01529(19) Uani d 1
H H17 0.146(3) -0.548(2) 0.3751(19) 0.042(5) Uiso d 1
O O18 0.44153(11) -0.35509(9) 0.42550(9) 0.0172(2) Uani d 1
C C19 0.24535(15) -0.14075(12) 0.62876(11) 0.0118(2) Uani d 1
O O20 0.25604(12) -0.25905(9) 0.65714(8) 0.01620(19) Uani d 1
O O21 0.23426(12) -0.03547(9) 0.72002(8) 0.01591(19) Uani d 1
H H21 0.229(3) -0.064(2) 0.806(2) 0.042(5) Uiso d 1

loop_
_atom_site_aniso_label
_atom_site_aniso_U_11
_atom_site_aniso_U_22
_atom_site_aniso_U_33
_atom_site_aniso_U_12
_atom_site_aniso_U_13
_atom_site_aniso_U_23
N1 0.0189(5) 0.0145(5) 0.0139(5) 0.0086(4) 0.0020(4) 0.0015(4)
C2 0.0300(7) 0.0300(7) 0.0255(7) 0.0177(6) 0.0094(6) 0.0153(6)
C3 0.0415(9) 0.0577(11) 0.0182(7) 0.0290(8) 0.0099(6) 0.0133(7)
C4 0.0119(5) 0.0101(5) 0.0120(5) 0.0040(4) 0.0007(4) 0.0011(4)
C5 0.0153(5) 0.0122(5) 0.0112(5) 0.0051(4) 0.0017(4) 0.0020(4)
C6 0.0165(5) 0.0118(5) 0.0110(5) 0.0055(4) 0.0022(4) -0.0008(4)
C7 0.0106(5) 0.0098(5) 0.0128(5) 0.0035(4) 0.0009(4) 0.0013(4)
C8 0.0103(5) 0.0102(5) 0.0119(5) 0.0030(4) 0.0010(4) 0.0006(4)
C9 0.0123(5) 0.0107(5) 0.0113(5) 0.0044(4) 0.0012(4) -0.0002(4)
C10 0.0133(5) 0.0106(5) 0.0114(5) 0.0040(4) -0.0023(4) 0.0002(4)
O11 0.0175(4) 0.0108(4) 0.0138(4) 0.0071(3) 0.0013(3) 0.0007(3)
O12 0.0260(5) 0.0110(4) 0.0136(4) 0.0060(3) 0.0039(3) 0.0032(3)
C13 0.0259(6) 0.0163(6) 0.0113(5) 0.0106(5) 0.0036(4) 0.0026(4)
O14 0.0496(6) 0.0148(4) 0.0116(4) 0.0126(4) 0.0090(4) 0.0045(3)
O15 0.0515(6) 0.0167(4) 0.0106(4) 0.0139(4) 0.0039(4) 0.0008(3)
C16 0.0168(6) 0.0117(5) 0.0072(5) 0.0063(4) 0.0028(4) -0.0001(4)
O17 0.0162(4) 0.0093(4) 0.0210(4) 0.0058(3) -0.0002(3) 0.0017(3)
O18 0.0166(4) 0.0142(4) 0.0225(4) 0.0084(3) 0.0007(3) 0.0004(3)
C19 0.0116(5) 0.0115(5) 0.0120(5) 0.0041(4) 0.0008(4) 0.0006(4)
O20 0.0247(4) 0.0137(4) 0.0137(4) 0.0106(3) 0.0027(3) 0.0038(3)
O21 0.0275(5) 0.0130(4) 0.0089(4) 0.0094(3) 0.0028(3) 0.0009(3)

loop_
_atom_type_symbol
_atom_type_description
_atom_type_scat_dispersion_real
_atom_type_scat_dispersion_imag
_atom_type_scat_source
C C 0.0033 0.0016 'International Tables Vol C Tables 4.2.6.8 and 6.1.1.4'
H H 0.0000 0.0000 'International Tables Vol C Tables 4.2.6.8 and 6.1.1.4'
N N 0.0061 0.0033 'International Tables Vol C Tables 4.2.6.8 and 6.1.1.4'
O O 0.0106 0.0060 'International Tables Vol C Tables 4.2.6.8 and 6.1.1.4'

loop_
_geom_angle_atom_site_label_1
_geom_angle_atom_site_label_2
_geom_angle_atom_site_label_3
_geom_angle
_geom_angle_publ_flag
C2 N1 H1A 112.1(11) ?
C2 N1 H1B 110.5(10) ?
H1A N1 H1B 107.7(15) ?
C2 N1 H1C 109.4(12) ?
H1A N1 H1C 108.8(16) ?
H1B N1 H1C 108.3(15) ?
N1 C2 C3 110.17(11) ?
N1 C2 H2A 104.2(12) ?
C3 C2 H2A 113.5(12) ?
N1 C2 H2B 105.3(11) ?
C3 C2 H2B 112.9(11) ?
H2A C2 H2B 110.0(16) ?
C2 C3 H3A 110.5(12) ?
C2 C3 H3B 111.3(12) ?
H3A C3 H3B 109.2(16) ?
C2 C3 H3C 110.9(13) ?
H3A C3 H3C 108.8(18) ?
H3B C3 H3C 105.9(17) ?
C9 C4 C5 118.57(10) ?
C9 C4 C10 114.56(9) y
C5 C4 C10 126.83(10) y
C6 C5 C4 118.64(10) ?
C6 C5 C13 113.77(10) y
C4 C5 C13 127.57(10) y
C7 C6 C5 122.11(10) ?
C7 C6 H6 119.9(9) ?
C5 C6 H6 118.0(9) ?
C6 C7 C8 119.26(10) ?
C6 C7 C16 117.55(9) ?
C8 C7 C16 123.17(9) ?
C9 C8 C7 118.99(10) ?
C9 C8 C19 120.39(10) ?
C7 C8 C19 120.61(9) ?
C8 C9 C4 122.36(10) ?
C8 C9 H9 120.3(8) ?
C4 C9 H9 117.4(8) ?
O11 C10 O12 123.20(10) y
O11 C10 C4 117.47(9) y
O12 C10 C4 119.33(9) y
C10 O12 H14 109.8(8) ?
O15 C13 O14 121.00(10) y
O15 C13 C5 118.80(10) y
O14 C13 C5 120.20(10) y
C13 O14 H14 110.7(11) ?
O18 C16 O17 124.50(10) y
O18 C16 C7 122.70(10) y
O17 C16 C7 112.69(9) y
C16 O17 H17 108.0(11) ?
O20 C19 O21 124.60(10) y
O20 C19 C8 122.20(10) y
O21 C19 C8 113.22(9) y
C19 O21 H21 111.7(11) ?

loop_
_geom_bond_atom_site_label_1
_geom_bond_atom_site_label_2
_geom_bond_distance
_geom_bond_publ_flag
N1 C2 1.486(2) ?
N1 H1A 0.931(19) ?
N1 H1B 0.923(18) ?
N1 H1C 0.90(2) ?
C2 C3 1.504(2) ?
C2 H2A 0.95(2) ?
C2 H2B 0.929(18) ?
C3 H3A 0.92(2) ?
C3 H3B 0.96(2) ?
C3 H3C 0.99(2) ?
C4 C9 1.393(2) ?
C4 C5 1.411(2) ?
C4 C10 1.5180(10) ?
C5 C6 1.399(2) ?
C5 C13 1.515(2) ?
C6 C7 1.386(2) ?
C6 H6 0.970(15) ?
C7 C8 1.398(2) ?
C7 C16 1.5070(10) ?
C8 C9 1.389(2) ?
C8 C19 1.4974(15) ?
C9 H9 0.955(15) ?
C10 O11 1.2500(10) ?
C10 O12 1.2700(10) ?
C13 O15 1.226(2) y
C13 O14 1.2960(10) y
O14 H14 1.00(2) ?
C16 O18 1.2067(15) y
C16 O17 1.3190(10) y
O17 H17 0.932(19) ?
C19 O20 1.2160(10) y
C19 O21 1.3160(10) y
O21 H21 0.90(2) ?

loop_
_geom_hbond_atom_site_label_D
_geom_hbond_atom_site_label_H
_geom_hbond_atom_site_label_A
_geom_hbond_site_symmetry_A
_geom_hbond_distance_DH
_geom_hbond_distance_HA
_geom_hbond_distance_DA
_geom_hbond_angle_DHA
_geom_hbond_publ_flag
O14 H14 O12 . 1.00(2) 1.44(2) 2.4260(10) 171(2) yes
C6 H6 O15 . 0.97(2) 2.34(2) 2.7060(10) 101.0(10) yes
C9 H9 O11 . 0.96(2) 2.370(10) 2.7350(10) 102.0(10) yes
C9 H9 O21 . 0.96(2) 2.400(10) 2.7190(10) 99.2(9) yes
N1 H1B O11 . 0.92(2) 2.11(2) 2.9180(10) 146.0(10) yes
N1 H1A O17 2_556 0.93(2) 2.14(2) 3.0050(10) 155(2) yes
N1 H1A O20 1_565 0.93(2) 2.29(2) 2.8150(10) 115.0(10) yes
N1 H1B O18 2_656 0.92(3) 2.19(2) 2.8000(10) 123.0(10) yes
N1 H1C O12 2_666 0.90(2) 2.06(2) 2.9240(10) 161(2) yes
O17 H17 O11 1_545 0.93(2) 1.65(2) 2.5760(10) 172(2) yes
O21 H21 O15 1_556 0.90(2) 1.71(2) 2.6080(10) 176(2) yes

loop_
_geom_torsion_atom_site_label_1
_geom_torsion_atom_site_label_2
_geom_torsion_atom_site_label_3
_geom_torsion_atom_site_label_4
_geom_torsion
_geom_torsion_publ_flag
C9 C4 C5 C6 -0.98(16) ?
C10 C4 C5 C6 176.61(10) ?
C9 C4 C5 C13 177.15(11) ?
C10 C4 C5 C13 -5.25(18) ?
C4 C5 C6 C7 -1.49(17) ?
C13 C5 C6 C7 -179.87(10) ?
C5 C6 C7 C8 2.21(17) ?
C5 C6 C7 C16 -176.05(10) ?
C6 C7 C8 C9 -0.44(16) ?
C16 C7 C8 C9 177.73(10) ?
C6 C7 C8 C19 -179.43(10) ?
C16 C7 C8 C19 -1.26(16) ?
C7 C8 C9 C4 -2.08(16) ?
C19 C8 C9 C4 176.91(10) ?
C5 C4 C9 C8 2.79(16) ?
C10 C4 C9 C8 -175.10(11) ?
C9 C4 C10 O11 -27.00(10) y
C5 C4 C10 O11 155.30(10) y
C9 C4 C10 O12 150.60(10) y
C5 C4 C10 O12 -27.1(2) y
C6 C5 C13 O15 19.6(2) y
C4 C5 C13 O15 -158.70(10) y
C6 C5 C13 O14 -159.10(10) y
C4 C5 C13 O14 22.7(2) y
C6 C7 C16 O18 92.50(10) y
C8 C7 C16 O18 -85.70(10) y
C6 C7 C16 O17 -83.70(10) y
C8 C7 C16 O17 98.10(10) y
C9 C8 C19 O20 180.00(10) y
C7 C8 C19 O20 -1.0(2) y
C9 C8 C19 O21 -1.00(10) y
C7 C8 C19 O21 178.00(9) ?

loop_
_cod_related_entry_id
_cod_related_entry_database
_cod_related_entry_code
1 ChemSpider 21127828
